data_7227976
loop_
_publ_author_name
'Shen, Feng-Fang'
'Zhao, Jiang-Lin'
'Chen, Kai'
'Hua, Zi-Yi'
'Chen, Mindong'
'Zhang, Yun-Qian'
'Zhu, Qian-Jiang'
'Tao, Zhu'

_publ_section_title
;
 Supramolecular coordination assemblies of a Symmetrical
 Octamethyl-Substituted Cucurbituril with alkali metal ions based on the
 outer-surface interactions of cucurbit[n]urils
;
_journal_name_full CrystEngComm
_journal_paper_doi 10.1039/C7CE00233E
_journal_year 2017
_chemical_formula_moiety 'C44 H52 Cs N24 O12, Cd2 Cl7, 2(H3 O), 5(H2 O)'
_chemical_formula_sum 'C44 H68 Cd2 Cl7 Cs N24 O19'
_chemical_formula_weight 1843.08
_chemical_name_systematic
;
 ?
;
_space_group_IT_number 15
_symmetry_cell_setting monoclinic
_symmetry_space_group_name_Hall '-C 2yc'
_symmetry_space_group_name_H-M 'C 1 2/c 1'
_atom_sites_solution_hydrogens geom
_atom_sites_solution_primary direct
_atom_sites_solution_secondary difmap
_audit_creation_method SHELXL-97
_audit_update_record
;
2016-11-28 deposited with the CCDC.
2017-04-03 downloaded from the CCDC.
;
_cell_angle_alpha 90.00
_cell_angle_beta 106.422(3)
_cell_angle_gamma 90.00
_cell_formula_units_Z 4
_cell_length_a 21.382(3)
_cell_length_b 13.150(2)
_cell_length_c 26.066(4)
_cell_measurement_temperature 223(2)
_cell_volume 7030.1(18)
_computing_cell_refinement 'SAINT (Bruker, 2005)'
_computing_data_collection 'APEX2 (Bruker, 2005)'
_computing_data_reduction SAINT
_computing_molecular_graphics 'Ortep-3 for Windows (Farrugia, 1997)'
_computing_publication_material 'WinGX (Farrugia, 1999)'
_computing_structure_refinement 'SHELXL97 (Sheldrick, 2008)'
_computing_structure_solution 'SHELXS97 (Sheldrick, 2008)'
_diffrn_ambient_temperature 223(2)
_diffrn_measured_fraction_theta_full 1.000
_diffrn_measured_fraction_theta_max 1.000
_diffrn_measurement_device_type 'Bruker Smart Apex2 CCD Detector'
_diffrn_measurement_method '\f and \w scan'
_diffrn_radiation_monochromator graphite
_diffrn_radiation_source 'fine-focus sealed tube'
_diffrn_radiation_type MoK\a
_diffrn_radiation_wavelength 0.71073
_diffrn_reflns_av_R_equivalents 0.0468
_diffrn_reflns_av_sigmaI/netI 0.0579
_diffrn_reflns_limit_h_max 25
_diffrn_reflns_limit_h_min -22
_diffrn_reflns_limit_k_max 15
_diffrn_reflns_limit_k_min -13
_diffrn_reflns_limit_l_max 31
_diffrn_reflns_limit_l_min -28
_diffrn_reflns_number 19435
_diffrn_reflns_theta_full 25.10
_diffrn_reflns_theta_max 25.10
_diffrn_reflns_theta_min 1.63
_exptl_absorpt_coefficient_mu 1.464
_exptl_absorpt_correction_T_max 0.7202
_exptl_absorpt_correction_T_min 0.6597
_exptl_absorpt_correction_type multi-scan
_exptl_absorpt_process_details 'SADABS (Bruker, 2008)'
_exptl_crystal_colour colorless
_exptl_crystal_density_diffrn 1.741
_exptl_crystal_density_method 'not measured'
_exptl_crystal_description prism
_exptl_crystal_F_000 3688
_exptl_crystal_size_max 0.31
_exptl_crystal_size_mid 0.26
_exptl_crystal_size_min 0.24
_platon_squeeze_details
;
;
_refine_diff_density_max 1.100
_refine_diff_density_min -1.195
_refine_diff_density_rms 0.103
_refine_ls_extinction_method none
_refine_ls_goodness_of_fit_ref 1.117
_refine_ls_hydrogen_treatment constr
_refine_ls_matrix_type full
_refine_ls_number_parameters 411
_refine_ls_number_reflns 6257
_refine_ls_number_restraints 0
_refine_ls_restrained_S_all 1.117
_refine_ls_R_factor_all 0.0750
_refine_ls_R_factor_gt 0.0576
_refine_ls_shift/su_max 0.000
_refine_ls_shift/su_mean 0.000
_refine_ls_structure_factor_coef Fsqd
_refine_ls_weighting_details 'calc w=1/[\s^2^(Fo^2^)+(0.1039P)^2^+2.2176P] where P=(Fo^2^+2Fc^2^)/3'
_refine_ls_weighting_scheme calc
_refine_ls_wR_factor_gt 0.1731
_refine_ls_wR_factor_ref 0.1855
_reflns_number_gt 4591
_reflns_number_total 6257
_reflns_threshold_expression >2sigma(I)
_cod_data_source_file c7ce00233e1.cif
_cod_data_source_block complex4
_cod_original_cell_volume 7030.0(19)
_cod_original_sg_symbol_H-M 'C 2/c'
_cod_database_code 7227976

loop_
_symmetry_equiv_pos_as_xyz
'x, y, z'
'-x, y, -z+1/2'
'x+1/2, y+1/2, z'
'-x+1/2, y+1/2, -z+1/2'
'-x, -y, -z'
'x, -y, z-1/2'
'-x+1/2, -y+1/2, -z'
'x+1/2, -y+1/2, z-1/2'

loop_
_atom_site_label
_atom_site_type_symbol
_atom_site_fract_x
_atom_site_fract_y
_atom_site_fract_z
_atom_site_U_iso_or_equiv
_atom_site_adp_type
_atom_site_occupancy
_atom_site_symmetry_multiplicity
_atom_site_calc_flag
_atom_site_refinement_flags
Cs1 Cs 0.61304(11) 0.60182(15) 0.46003(8) 0.1669(8) Uani 0.50 1 d P
Cd1 Cd 0.40214(2) 0.01307(3) 0.252906(17) 0.05308(19) Uani 1 1 d .
Cl1 Cl 0.39703(9) 0.17684(13) 0.20886(6) 0.0694(5) Uani 1 1 d .
Cl2 Cl 0.31940(7) -0.10919(13) 0.20742(7) 0.0739(5) Uani 1 1 d .
Cl3 Cl 0.40411(14) 0.02716(15) 0.34517(8) 0.1019(8) Uani 1 1 d .
Cl4 Cl 0.5000 -0.0904(2) 0.2500 0.0988(10) Uani 1 2 d S
C1 C 0.6835(2) 0.3146(4) 0.5234(2) 0.0464(12) Uani 1 1 d .
C2 C 0.6634(2) 0.2019(4) 0.5872(2) 0.0499(13) Uani 1 1 d .
C3 C 0.6342(2) 0.1564(4) 0.5295(2) 0.0492(13) Uani 1 1 d .
C4 C 0.5500(2) 0.1871(4) 0.5689(2) 0.0458(12) Uani 1 1 d .
C5 C 0.6406(2) 0.2284(5) 0.4378(2) 0.0513(13) Uani 1 1 d .
H5A H 0.6744 0.2685 0.4284 0.062 Uiso 1 1 calc R
H5B H 0.6451 0.1578 0.4274 0.062 Uiso 1 1 calc R
C6 C 0.5135(3) 0.1165(4) 0.4790(2) 0.0520(14) Uani 1 1 d .
H6A H 0.5304 0.0575 0.4642 0.062 Uiso 1 1 calc R
H6B H 0.4766 0.0933 0.4913 0.062 Uiso 1 1 calc R
C7 C 0.5681(3) 0.3553(4) 0.3795(2) 0.0466(12) Uani 1 1 d .
C8 C 0.5209(2) 0.2026(4) 0.3941(2) 0.0455(12) Uani 1 1 d .
H8 H 0.5291 0.1363 0.3792 0.055 Uiso 1 1 calc R
C9 C 0.4711(2) 0.2662(4) 0.3532(2) 0.0435(12) Uani 1 1 d .
H9 H 0.4580 0.2324 0.3179 0.052 Uiso 1 1 calc R
C10 C 0.4281(3) 0.2250(4) 0.4231(2) 0.0451(12) Uani 1 1 d .
C11 C 0.4806(3) 0.4320(5) 0.3086(2) 0.0511(13) Uani 1 1 d .
H11A H 0.4615 0.3947 0.2753 0.061 Uiso 1 1 calc R
H11B H 0.5176 0.4711 0.3040 0.061 Uiso 1 1 calc R
C12 C 0.3530(2) 0.3070(4) 0.3448(2) 0.0511(13) Uani 1 1 d .
H12A H 0.3439 0.2795 0.3085 0.061 Uiso 1 1 calc R
H12B H 0.3205 0.2790 0.3609 0.061 Uiso 1 1 calc R
C13 C 0.4476(2) 0.6003(4) 0.3305(2) 0.0476(13) Uani 1 1 d .
C14 C 0.3625(3) 0.4813(4) 0.3033(2) 0.0484(13) Uani 1 1 d .
C15 C 0.3347(2) 0.5883(4) 0.3146(2) 0.0480(13) Uani 1 1 d .
C16 C 0.3188(2) 0.4638(4) 0.3753(2) 0.0480(13) Uani 1 1 d .
C17 C 0.3937(3) 0.7590(4) 0.3401(2) 0.0498(13) Uani 1 1 d .
H17A H 0.3555 0.7906 0.3153 0.060 Uiso 1 1 calc R
H17B H 0.4326 0.7889 0.3332 0.060 Uiso 1 1 calc R
C18 C 0.2726(2) 0.6322(5) 0.3841(2) 0.0529(14) Uani 1 1 d .
H18A H 0.2439 0.6717 0.3549 0.064 Uiso 1 1 calc R
H18B H 0.2449 0.5904 0.3999 0.064 Uiso 1 1 calc R
C19 C 0.7165(3) 0.1372(5) 0.6246(3) 0.0696(18) Uani 1 1 d .
H19A H 0.7534 0.1313 0.6100 0.104 Uiso 1 1 calc R
H19B H 0.6994 0.0700 0.6280 0.104 Uiso 1 1 calc R
H19C H 0.7305 0.1692 0.6595 0.104 Uiso 1 1 calc R
C20 C 0.6580(3) 0.0521(5) 0.5202(3) 0.0717(18) Uani 1 1 d .
H20A H 0.6458 0.0036 0.5437 0.108 Uiso 1 1 calc R
H20B H 0.7051 0.0531 0.5276 0.108 Uiso 1 1 calc R
H20C H 0.6384 0.0323 0.4833 0.108 Uiso 1 1 calc R
C21 C 0.3358(3) 0.4421(5) 0.2460(2) 0.0683(17) Uani 1 1 d .
H21A H 0.3475 0.4890 0.2215 0.102 Uiso 1 1 calc R
H21B H 0.2887 0.4367 0.2371 0.102 Uiso 1 1 calc R
H21C H 0.3542 0.3757 0.2430 0.102 Uiso 1 1 calc R
C22 C 0.2822(3) 0.6332(5) 0.2692(2) 0.0642(16) Uani 1 1 d .
H22A H 0.2996 0.6462 0.2392 0.096 Uiso 1 1 calc R
H22B H 0.2671 0.6965 0.2807 0.096 Uiso 1 1 calc R
H22C H 0.2461 0.5859 0.2583 0.096 Uiso 1 1 calc R
N1 N 0.6910(2) 0.2992(4) 0.57634(18) 0.0482(11) Uani 1 1 d .
N2 N 0.6512(2) 0.2329(3) 0.49518(17) 0.0470(11) Uani 1 1 d .
N3 N 0.60605(19) 0.2160(3) 0.60584(16) 0.0444(10) Uani 1 1 d .
N4 N 0.56427(19) 0.1553(4) 0.52450(18) 0.0495(11) Uani 1 1 d .
N5 N 0.5777(2) 0.2657(3) 0.40764(17) 0.0453(10) Uani 1 1 d .
N6 N 0.5045(2) 0.3595(4) 0.35102(18) 0.0484(11) Uani 1 1 d .
N7 N 0.4905(2) 0.1908(3) 0.43725(17) 0.0437(10) Uani 1 1 d .
N8 N 0.4167(2) 0.2745(3) 0.37547(16) 0.0449(10) Uani 1 1 d .
N9 N 0.4326(2) 0.5019(4) 0.3170(2) 0.0528(12) Uani 1 1 d .
N10 N 0.39275(19) 0.6519(3) 0.32879(17) 0.0470(11) Uani 1 1 d .
N11 N 0.3462(2) 0.4148(3) 0.34176(17) 0.0452(10) Uani 1 1 d .
N12 N 0.3127(2) 0.5654(4) 0.36189(17) 0.0482(11) Uani 1 1 d .
O1 O 0.7038(2) 0.3875(3) 0.50412(17) 0.0639(11) Uani 1 1 d .
O2 O 0.60943(19) 0.4176(3) 0.37942(17) 0.0628(11) Uani 1 1 d .
O3 O 0.50230(18) 0.6356(4) 0.34086(19) 0.0671(12) Uani 1 1 d .
O4 O 0.49570(18) 0.1879(4) 0.57511(16) 0.0652(12) Uani 1 1 d .
O5 O 0.38932(18) 0.2138(3) 0.44903(16) 0.0603(11) Uani 1 1 d .
O6 O 0.30171(18) 0.4258(3) 0.41223(15) 0.0592(10) Uani 1 1 d .

loop_
_atom_site_aniso_label
_atom_site_aniso_U_11
_atom_site_aniso_U_22
_atom_site_aniso_U_33
_atom_site_aniso_U_23
_atom_site_aniso_U_13
_atom_site_aniso_U_12
Cs1 0.1913(18) 0.1403(15) 0.1444(14) -0.0137(11) 0.0071(13) -0.0300(13)
Cd1 0.0497(3) 0.0506(3) 0.0544(3) 0.00107(18) 0.0073(2) -0.00151(17)
Cl1 0.0802(11) 0.0644(10) 0.0579(9) 0.0144(7) 0.0102(8) -0.0074(8)
Cl2 0.0480(8) 0.0697(11) 0.0854(11) -0.0078(8) -0.0116(8) -0.0027(7)
Cl3 0.183(2) 0.0641(12) 0.0703(11) -0.0135(9) 0.0549(14) -0.0500(13)
Cl4 0.0507(13) 0.0718(17) 0.177(3) 0.000 0.0375(16) 0.000
C1 0.033(2) 0.055(3) 0.055(3) 0.007(3) 0.018(2) -0.001(2)
C2 0.036(3) 0.049(3) 0.062(3) 0.018(3) 0.010(2) 0.008(2)
C3 0.037(3) 0.044(3) 0.064(3) 0.009(2) 0.011(3) 0.004(2)
C4 0.037(3) 0.053(3) 0.047(3) 0.018(2) 0.011(2) 0.001(2)
C5 0.040(3) 0.057(3) 0.064(4) -0.002(3) 0.025(3) 0.006(2)
C6 0.046(3) 0.051(3) 0.056(3) 0.008(3) 0.009(3) -0.012(2)
C7 0.042(3) 0.053(3) 0.050(3) -0.002(2) 0.022(2) 0.002(2)
C8 0.047(3) 0.048(3) 0.043(3) -0.004(2) 0.016(2) -0.002(2)
C9 0.047(3) 0.044(3) 0.039(3) -0.006(2) 0.012(2) -0.006(2)
C10 0.044(3) 0.043(3) 0.045(3) -0.002(2) 0.009(2) -0.007(2)
C11 0.053(3) 0.060(4) 0.047(3) 0.010(3) 0.023(3) 0.004(3)
C12 0.037(3) 0.056(3) 0.055(3) 0.009(3) 0.004(2) -0.014(2)
C13 0.038(3) 0.055(3) 0.050(3) 0.010(2) 0.012(2) -0.006(2)
C14 0.043(3) 0.054(3) 0.045(3) 0.011(2) 0.007(2) -0.003(2)
C15 0.037(3) 0.058(3) 0.045(3) 0.009(2) 0.005(2) -0.001(2)
C16 0.031(3) 0.057(3) 0.047(3) 0.011(3) -0.004(2) -0.010(2)
C17 0.046(3) 0.056(3) 0.046(3) 0.015(2) 0.010(2) -0.004(2)
C18 0.035(3) 0.061(4) 0.060(3) 0.002(3) 0.009(3) -0.007(2)
C19 0.049(3) 0.070(4) 0.083(4) 0.024(4) 0.007(3) 0.019(3)
C20 0.058(4) 0.047(4) 0.110(5) 0.011(4) 0.024(4) 0.012(3)
C21 0.082(5) 0.072(4) 0.042(3) 0.004(3) 0.005(3) 0.007(4)
C22 0.049(3) 0.077(4) 0.056(3) 0.012(3) -0.003(3) 0.007(3)
N1 0.038(2) 0.051(3) 0.056(3) 0.004(2) 0.013(2) -0.0069(19)
N2 0.040(2) 0.051(3) 0.053(3) 0.007(2) 0.019(2) 0.0008(19)
N3 0.038(2) 0.049(3) 0.043(2) 0.0119(19) 0.0065(19) -0.0018(18)
N4 0.032(2) 0.061(3) 0.052(3) 0.013(2) 0.006(2) 0.0004(19)
N5 0.042(2) 0.048(3) 0.048(2) 0.000(2) 0.015(2) -0.0013(19)
N6 0.048(3) 0.052(3) 0.050(3) 0.007(2) 0.022(2) -0.002(2)
N7 0.037(2) 0.047(3) 0.046(2) 0.0019(19) 0.0086(19) -0.0042(18)
N8 0.040(2) 0.051(3) 0.044(2) 0.0077(19) 0.0109(19) -0.0018(19)
N9 0.047(3) 0.058(3) 0.055(3) 0.010(2) 0.017(2) 0.000(2)
N10 0.035(2) 0.051(3) 0.052(3) 0.010(2) 0.006(2) -0.0045(19)
N11 0.039(2) 0.052(3) 0.044(2) 0.011(2) 0.0099(19) -0.0008(19)
N12 0.040(2) 0.055(3) 0.049(3) 0.003(2) 0.011(2) -0.007(2)
O1 0.057(2) 0.071(3) 0.070(3) 0.007(2) 0.028(2) -0.014(2)
O2 0.053(2) 0.062(3) 0.075(3) 0.011(2) 0.021(2) -0.011(2)
O3 0.040(2) 0.071(3) 0.093(3) 0.016(2) 0.022(2) -0.0067(19)
O4 0.037(2) 0.099(4) 0.060(2) 0.012(2) 0.0153(19) -0.007(2)
O5 0.045(2) 0.079(3) 0.063(2) 0.019(2) 0.024(2) -0.0049(19)
O6 0.054(2) 0.070(3) 0.055(2) 0.015(2) 0.0168(19) -0.0104(19)

loop_
_atom_type_symbol
_atom_type_description
_atom_type_scat_dispersion_real
_atom_type_scat_dispersion_imag
_atom_type_scat_source
C C 0.0033 0.0016 'International Tables Vol C Tables 4.2.6.8 and 6.1.1.4'
H H 0.0000 0.0000 'International Tables Vol C Tables 4.2.6.8 and 6.1.1.4'
N N 0.0061 0.0033 'International Tables Vol C Tables 4.2.6.8 and 6.1.1.4'
O O 0.0106 0.0060 'International Tables Vol C Tables 4.2.6.8 and 6.1.1.4'
Cs Cs -0.3680 2.1192 'International Tables Vol C Tables 4.2.6.8 and 6.1.1.4'
Cd Cd -0.8075 1.2024 'International Tables Vol C Tables 4.2.6.8 and 6.1.1.4'
Cl Cl 0.1484 0.1585 'International Tables Vol C Tables 4.2.6.8 and 6.1.1.4'

loop_
_geom_angle_atom_site_label_1
_geom_angle_atom_site_label_2
_geom_angle_atom_site_label_3
_geom_angle
_geom_angle_site_symmetry_1
_geom_angle_site_symmetry_3
O2 Cs1 O6 118.64(13) . 5_666
O2 Cs1 O3 67.19(12) . .
O6 Cs1 O3 168.87(13) 5_666 .
O2 Cs1 O5 175.56(12) . 5_666
O6 Cs1 O5 59.53(11) 5_666 5_666
O3 Cs1 O5 113.87(12) . 5_666
O2 Cs1 O1 60.22(11) . .
O6 Cs1 O1 58.54(11) 5_666 .
O3 Cs1 O1 127.03(12) . .
O5 Cs1 O1 118.06(11) 5_666 .
O2 Cs1 O4 121.81(12) . 5_666
O6 Cs1 O4 118.31(12) 5_666 5_666
O3 Cs1 O4 54.66(11) . 5_666
O5 Cs1 O4 59.25(10) 5_666 5_666
O1 Cs1 O4 171.98(12) . 5_666
O2 Cs1 C7 16.80(10) . .
O6 Cs1 C7 115.89(13) 5_666 .
O3 Cs1 C7 66.64(12) . .
O5 Cs1 C7 158.98(12) 5_666 .
O1 Cs1 C7 61.27(11) . .
O4 Cs1 C7 118.11(12) 5_666 .
Cl3 Cd1 Cl1 113.01(7) . .
Cl3 Cd1 Cl2 110.07(7) . .
Cl1 Cd1 Cl2 115.20(6) . .
Cl3 Cd1 Cl4 107.03(7) . .
Cl1 Cd1 Cl4 113.08(7) . .
Cl2 Cd1 Cl4 97.14(6) . .
Cd1 Cl4 Cd1 114.51(11) . 2_655
O1 C1 N1 125.6(5) . .
O1 C1 N2 125.4(5) . .
N1 C1 N2 108.9(5) . .
N3 C2 N1 112.1(4) . .
N3 C2 C19 113.7(5) . .
N1 C2 C19 110.0(5) . .
N3 C2 C3 102.9(4) . .
N1 C2 C3 102.7(4) . .
C19 C2 C3 114.8(5) . .
N2 C3 N4 112.2(4) . .
N2 C3 C20 112.1(5) . .
N4 C3 C20 111.0(5) . .
N2 C3 C2 102.9(4) . .
N4 C3 C2 102.0(4) . .
C20 C3 C2 116.1(5) . .
O4 C4 N4 125.1(5) . .
O4 C4 N3 125.8(5) . .
N4 C4 N3 109.1(4) . .
N5 C5 N2 113.5(4) . .
N5 C5 H5A 108.9 . .
N2 C5 H5A 108.9 . .
N5 C5 H5B 108.9 . .
N2 C5 H5B 108.9 . .
H5A C5 H5B 107.7 . .
N7 C6 N4 113.2(4) . .
N7 C6 H6A 108.9 . .
N4 C6 H6A 108.9 . .
N7 C6 H6B 108.9 . .
N4 C6 H6B 108.9 . .
H6A C6 H6B 107.7 . .
O2 C7 N6 126.5(5) . .
O2 C7 N5 125.8(5) . .
N6 C7 N5 107.7(5) . .
O2 C7 Cs1 50.0(3) . .
N6 C7 Cs1 108.9(3) . .
N5 C7 Cs1 117.2(3) . .
N5 C8 N7 113.8(4) . .
N5 C8 C9 103.3(4) . .
N7 C8 C9 102.8(4) . .
N5 C8 H8 112.1 . .
N7 C8 H8 112.1 . .
C9 C8 H8 112.1 . .
N6 C9 N8 114.8(4) . .
N6 C9 C8 104.0(4) . .
N8 C9 C8 104.0(4) . .
N6 C9 H9 111.2 . .
N8 C9 H9 111.2 . .
C8 C9 H9 111.2 . .
O5 C10 N7 125.5(5) . .
O5 C10 N8 126.1(5) . .
N7 C10 N8 108.4(4) . .
N6 C11 N9 114.8(4) . .
N6 C11 H11A 108.6 . .
N9 C11 H11A 108.6 . .
N6 C11 H11B 108.6 . .
N9 C11 H11B 108.6 . .
H11A C11 H11B 107.5 . .
N11 C12 N8 113.1(4) . .
N11 C12 H12A 109.0 . .
N8 C12 H12A 109.0 . .
N11 C12 H12B 109.0 . .
N8 C12 H12B 109.0 . .
H12A C12 H12B 107.8 . .
O3 C13 N10 126.2(6) . .
O3 C13 N9 124.4(5) . .
N10 C13 N9 109.4(4) . .
N11 C14 N9 111.9(4) . .
N11 C14 C21 112.2(5) . .
N9 C14 C21 111.9(5) . .
N11 C14 C15 103.4(4) . .
N9 C14 C15 101.7(4) . .
C21 C14 C15 115.1(5) . .
N10 C15 N12 110.9(4) . .
N10 C15 C22 111.6(5) . .
N12 C15 C22 113.4(5) . .
N10 C15 C14 102.7(4) . .
N12 C15 C14 101.5(4) . .
C22 C15 C14 116.0(5) . .
O6 C16 N11 126.4(5) . .
O6 C16 N12 124.4(6) . .
N11 C16 N12 109.1(5) . .
N10 C17 N3 114.7(4) . 5_666
N10 C17 H17A 108.6 . .
N3 C17 H17A 108.6 5_666 .
N10 C17 H17B 108.6 . .
N3 C17 H17B 108.6 5_666 .
H17A C17 H17B 107.6 . .
N1 C18 N12 114.0(4) 5_666 .
N1 C18 H18A 108.8 5_666 .
N12 C18 H18A 108.8 . .
N1 C18 H18B 108.8 5_666 .
N12 C18 H18B 108.8 . .
H18A C18 H18B 107.7 . .
C2 C19 H19A 109.5 . .
C2 C19 H19B 109.5 . .
H19A C19 H19B 109.5 . .
C2 C19 H19C 109.5 . .
H19A C19 H19C 109.5 . .
H19B C19 H19C 109.5 . .
C3 C20 H20A 109.5 . .
C3 C20 H20B 109.5 . .
H20A C20 H20B 109.5 . .
C3 C20 H20C 109.5 . .
H20A C20 H20C 109.5 . .
H20B C20 H20C 109.5 . .
C14 C21 H21A 109.5 . .
C14 C21 H21B 109.5 . .
H21A C21 H21B 109.5 . .
C14 C21 H21C 109.5 . .
H21A C21 H21C 109.5 . .
H21B C21 H21C 109.5 . .
C15 C22 H22A 109.5 . .
C15 C22 H22B 109.5 . .
H22A C22 H22B 109.5 . .
C15 C22 H22C 109.5 . .
H22A C22 H22C 109.5 . .
H22B C22 H22C 109.5 . .
C1 N1 C18 121.6(5) . 5_666
C1 N1 C2 112.8(5) . .
C18 N1 C2 125.3(5) 5_666 .
C1 N2 C5 119.5(4) . .
C1 N2 C3 112.7(4) . .
C5 N2 C3 127.7(5) . .
C4 N3 C17 120.8(4) . 5_666
C4 N3 C2 112.6(4) . .
C17 N3 C2 125.8(4) 5_666 .
C4 N4 C6 120.8(4) . .
C4 N4 C3 113.3(4) . .
C6 N4 C3 125.7(5) . .
C7 N5 C8 112.2(4) . .
C7 N5 C5 124.1(4) . .
C8 N5 C5 122.3(5) . .
C7 N6 C9 112.2(4) . .
C7 N6 C11 122.1(5) . .
C9 N6 C11 121.8(5) . .
C10 N7 C6 122.0(4) . .
C10 N7 C8 111.9(4) . .
C6 N7 C8 121.5(4) . .
C10 N8 C12 123.2(4) . .
C10 N8 C9 111.9(4) . .
C12 N8 C9 123.0(4) . .
C13 N9 C11 121.5(5) . .
C13 N9 C14 113.0(5) . .
C11 N9 C14 124.7(5) . .
C13 N10 C17 121.7(4) . .
C13 N10 C15 113.1(5) . .
C17 N10 C15 125.2(4) . .
C16 N11 C12 119.8(5) . .
C16 N11 C14 113.2(5) . .
C12 N11 C14 126.9(5) . .
C16 N12 C18 120.6(5) . .
C16 N12 C15 112.4(5) . .
C18 N12 C15 124.9(5) . .
C1 O1 Cs1 123.5(3) . .
C7 O2 Cs1 113.2(3) . .
C13 O3 Cs1 122.5(4) . .
C4 O4 Cs1 123.4(4) . 5_666
C10 O5 Cs1 116.6(3) . 5_666
C16 O6 Cs1 128.8(3) . 5_666

loop_
_geom_bond_atom_site_label_1
_geom_bond_atom_site_label_2
_geom_bond_distance
_geom_bond_site_symmetry_2
Cs1 O2 3.194(5) .
Cs1 O6 3.333(4) 5_666
Cs1 O3 3.361(5) .
Cs1 O5 3.401(5) 5_666
Cs1 O1 3.430(5) .
Cs1 O4 3.561(5) 5_666
Cs1 C7 3.833(6) .
Cd1 Cl3 2.4006(19) .
Cd1 Cl1 2.4283(17) .
Cd1 Cl2 2.4361(16) .
Cd1 Cl4 2.5146(16) .
Cl4 Cd1 2.5146(16) 2_655
C1 O1 1.218(6) .
C1 N1 1.359(7) .
C1 N2 1.372(7) .
C2 N3 1.453(7) .
C2 N1 1.468(7) .
C2 C19 1.530(7) .
C2 C3 1.575(8) .
C3 N2 1.459(7) .
C3 N4 1.464(6) .
C3 C20 1.506(8) .
C4 O4 1.217(6) .
C4 N4 1.344(7) .
C4 N3 1.363(7) .
C5 N5 1.439(7) .
C5 N2 1.450(7) .
C5 H5A 0.9800 .
C5 H5B 0.9800 .
C6 N7 1.441(7) .
C6 N4 1.456(7) .
C6 H6A 0.9800 .
C6 H6B 0.9800 .
C7 O2 1.206(6) .
C7 N6 1.354(7) .
C7 N5 1.372(7) .
C8 N5 1.431(7) .
C8 N7 1.458(7) .
C8 C9 1.525(7) .
C8 H8 0.9900 .
C9 N6 1.428(7) .
C9 N8 1.442(7) .
C9 H9 0.9900 .
C10 O5 1.219(6) .
C10 N7 1.355(7) .
C10 N8 1.361(7) .
C11 N6 1.439(7) .
C11 N9 1.439(7) .
C11 H11A 0.9800 .
C11 H11B 0.9800 .
C12 N11 1.424(7) .
C12 N8 1.437(7) .
C12 H12A 0.9800 .
C12 H12B 0.9800 .
C13 O3 1.215(6) .
C13 N10 1.345(7) .
C13 N9 1.356(7) .
C14 N11 1.445(7) .
C14 N9 1.466(7) .
C14 C21 1.531(8) .
C14 C15 1.587(8) .
C15 N10 1.455(7) .
C15 N12 1.470(7) .
C15 C22 1.503(7) .
C16 O6 1.229(6) .
C16 N11 1.347(8) .
C16 N12 1.377(7) .
C17 N10 1.439(7) .
C17 N3 1.445(7) 5_666
C17 H17A 0.9800 .
C17 H17B 0.9800 .
C18 N1 1.426(7) 5_666
C18 N12 1.457(7) .
C18 H18A 0.9800 .
C18 H18B 0.9800 .
C19 H19A 0.9700 .
C19 H19B 0.9700 .
C19 H19C 0.9700 .
C20 H20A 0.9700 .
C20 H20B 0.9700 .
C20 H20C 0.9700 .
C21 H21A 0.9700 .
C21 H21B 0.9700 .
C21 H21C 0.9700 .
C22 H22A 0.9700 .
C22 H22B 0.9700 .
C22 H22C 0.9700 .
N1 C18 1.426(7) 5_666
N3 C17 1.445(7) 5_666
O4 Cs1 3.561(5) 5_666
O5 Cs1 3.401(5) 5_666
O6 Cs1 3.333(4) 5_666

loop_
_platon_squeeze_void_nr
_platon_squeeze_void_average_x
_platon_squeeze_void_average_y
_platon_squeeze_void_average_z
_platon_squeeze_void_volume
_platon_squeeze_void_count_electrons
_platon_squeeze_void_content
1 0.332 -0.221 0.116 118 36 ' '
2 0.332 0.221 0.616 117 35 ' '
3 0.667 -0.222 0.384 116 35 ' '
4 0.667 0.221 0.884 115 34 ' '
5 0.037 0.050 0.568 8 1 ' '
6 0.963 0.050 0.932 8 1 ' '
7 0.066 0.084 0.054 12 1 ' '
8 0.165 0.279 0.380 113 32 ' '
9 0.835 0.279 0.120 114 32 ' '
10 0.934 0.084 0.446 11 1 ' '
11 0.037 0.140 0.987 6 0 ' '
12 0.963 0.140 0.513 7 1 ' '
13 0.458 0.367 0.004 8 1 ' '
14 0.542 0.367 0.496 8 1 ' '
15 0.431 0.425 0.938 8 1 ' '
16 0.569 0.425 0.562 9 1 ' '
17 0.463 0.450 0.431 7 1 ' '
18 0.537 0.450 0.069 7 1 ' '
19 0.165 0.720 0.880 112 31 ' '
20 0.835 0.720 0.620 113 32 ' '
21 0.465 0.559 0.931 7 1 ' '
22 0.535 0.559 0.569 7 1 ' '
23 0.432 0.591 0.447 10 1 ' '
24 0.568 0.591 0.053 10 1 ' '
25 0.463 0.640 0.513 7 1 ' '
26 0.537 0.640 0.987 6 0 ' '
27 0.042 0.867 0.496 8 1 ' '
28 0.958 0.867 0.004 8 1 ' '
29 0.072 0.917 0.562 8 1 ' '
30 0.928 0.917 0.938 7 0 ' '
31 0.035 0.942 0.069 6 0 ' '
32 0.965 0.942 0.431 6 1 ' '
